data_2202187
loop_
_publ_author_name
'Shi, Da-Xin'
'Feng, Ya-Qing'
'Li, Xiao-Fang'

_publ_section_title
;
 Ethyl
 <i>N</i>-(2-butyl-1,3-dioxo-2,3-dihydro-1<i>H</i>-isoindol-5-yl)carbamate
;
_journal_issue 5
_journal_name_full 'Acta Crystallographica Section E'
_journal_page_first o739
_journal_page_last o741
_journal_paper_doi 10.1107/S1600536803009346
_journal_volume 59
_journal_year 2003
_chemical_formula_iupac 'C15 H18 N2 O4'
_chemical_formula_moiety 'C15 H18 N2 O4'
_chemical_formula_sum 'C15 H18 N2 O4'
_chemical_formula_weight 290.31
_chemical_name_systematic
;
Ethyl N-(2-butyl-1,3-dioxo-2,3-dihydro-1H-isoindol-5-yl)carbamate
;
_space_group_IT_number 2
_symmetry_cell_setting triclinic
_symmetry_space_group_name_Hall '-P 1'
_symmetry_space_group_name_H-M 'P -1'
_cell_angle_alpha 99.657(6)
_cell_angle_beta 101.373(6)
_cell_angle_gamma 91.120(6)
_cell_formula_units_Z 4
_cell_length_a 6.933(2)
_cell_length_b 14.210(4)
_cell_length_c 15.913(5)
_cell_measurement_reflns_used 936
_cell_measurement_temperature 293(2)
_cell_measurement_theta_max 23.1
_cell_measurement_theta_min 2.8
_cell_volume 1512.9(8)
_computing_cell_refinement SMART
_computing_data_collection 'SMART (Bruker, 1998)'
_computing_data_reduction 'SAINT (Bruker, 1998)'
_computing_molecular_graphics 'SHELXTL (Bruker, 1998)'
_computing_publication_material SHELXTL
_computing_structure_refinement 'SHELXL97 (Sheldrick, 1997)'
_computing_structure_solution 'SHELXS97 (Sheldrick, 1997)'
_diffrn_ambient_temperature 293(2)
_diffrn_measured_fraction_theta_full 0.986
_diffrn_measured_fraction_theta_max 0.986
_diffrn_measurement_device_type 'Bruker SMART CCD area-detector'
_diffrn_measurement_method '\f and \w'
_diffrn_radiation_monochromator graphite
_diffrn_radiation_source 'fine-focus sealed tube'
_diffrn_radiation_type MoK\a
_diffrn_radiation_wavelength 0.71073
_diffrn_reflns_av_R_equivalents 0.035
_diffrn_reflns_av_sigmaI/netI 0.098
_diffrn_reflns_limit_h_max 8
_diffrn_reflns_limit_h_min -7
_diffrn_reflns_limit_k_max 16
_diffrn_reflns_limit_k_min -11
_diffrn_reflns_limit_l_max 18
_diffrn_reflns_limit_l_min -18
_diffrn_reflns_number 7713
_diffrn_reflns_theta_full 25.1
_diffrn_reflns_theta_max 25.1
_diffrn_reflns_theta_min 1.3
_diffrn_standards_decay_% 0
_diffrn_standards_number 0
_exptl_absorpt_coefficient_mu 0.093
_exptl_absorpt_correction_T_max 1.000
_exptl_absorpt_correction_T_min 0.808
_exptl_absorpt_correction_type multi-scan
_exptl_absorpt_process_details '(SADABS; Bruker, 2000)'
_exptl_crystal_colour colorless
_exptl_crystal_density_diffrn 1.275
_exptl_crystal_density_meas ?
_exptl_crystal_density_method 'not measured'
_exptl_crystal_description plate
_exptl_crystal_F_000 616
_exptl_crystal_size_max 0.30
_exptl_crystal_size_mid 0.20
_exptl_crystal_size_min 0.08
_refine_diff_density_max 0.30
_refine_diff_density_min -0.31
_refine_ls_extinction_method none
_refine_ls_goodness_of_fit_ref 1.03
_refine_ls_hydrogen_treatment constr
_refine_ls_matrix_type full
_refine_ls_number_parameters 418
_refine_ls_number_reflns 5277
_refine_ls_number_restraints 144
_refine_ls_restrained_S_all 1.05
_refine_ls_R_factor_all 0.151
_refine_ls_R_factor_gt 0.062
_refine_ls_shift/su_max <0.001
_refine_ls_shift/su_mean 0.000
_refine_ls_structure_factor_coef Fsqd
_refine_ls_weighting_details 'calc w = 1/[\s^2^(Fo^2^)+(0.084P)^2^] where P = (Fo^2^+2Fc^2^)/3'
_refine_ls_weighting_scheme calc
_refine_ls_wR_factor_ref 0.168
_reflns_number_gt 2549
_reflns_number_total 5277
_reflns_threshold_expression I>2\s(I)
_cod_data_source_file tk6100.cif
_cod_data_source_block I
_cod_depositor_comments
;
The following automatic conversions were performed:
'_symmetry_cell_setting' value 'Triclinic' changed to 'triclinic'
according to '/home/saulius/struct/CIF-dictionaries/cif_core.dic'
dictionary named 'cif_core.dic' version 2.4.1 from 2010-06-29.

Automatic conversion script
Id: cif_fix_enum 1527 2010-12-29 10:47:43Z saulius 

The following automatic conversions were performed:

'_symmetry_cell_setting' value 'Triclinic' changed to 'triclinic'
according to /home/saulius/struct/CIF-dictionaries/cif_core.dic
dictionary named 'cif_core.dic' version 2.4.1 from 2010-06-29.

Automatic conversion script
Id: cif_fix_values 1715 2011-07-08 13:25:40Z adriana 

The following automatic conversions were performed:

'_exptl_crystal_density_meas' value 'NONE' was changed to '?' - the
value is perceived as not measured.

Automatic conversion script
Id: cif_fix_values 3008 2015-01-20 13:52:24Z robertas 
;
_cod_original_cell_volume 1512.8(8)
_cod_database_code 2202187
_cod_database_fobs_code 2202187

loop_
_symmetry_equiv_pos_as_xyz
'x, y, z'
'-x, -y, -z'

loop_
_atom_site_label
_atom_site_fract_x
_atom_site_fract_y
_atom_site_fract_z
_atom_site_U_iso_or_equiv
_atom_site_adp_type
_atom_site_calc_flag
_atom_site_refinement_flags
_atom_site_occupancy
_atom_site_disorder_assembly
_atom_site_disorder_group
_atom_site_type_symbol
O1 0.2078(4) 0.74190(18) 0.65282(16) 0.0753(8) Uani d . 1 . . O
O2 0.2449(4) 1.05357(18) 0.61838(18) 0.0852(9) Uani d . 1 . . O
O3 0.2613(5) 0.7533(2) 0.19331(17) 0.0892(10) Uani d . 1 . . O
O4 0.2792(4) 0.59472(19) 0.18682(15) 0.0713(8) Uani d D 1 . . O
O5 0.3010(4) 0.18798(17) 0.36444(16) 0.0729(8) Uani d . 1 . . O
O6 0.2679(4) 0.51277(17) 0.40089(17) 0.0765(8) Uani d . 1 . . O
O7 0.2139(4) 0.3674(2) 0.82189(17) 0.0822(9) Uani d . 1 . . O
O8 0.2318(4) 0.2111(2) 0.83008(16) 0.0833(9) Uani d D 1 . . O
N1 0.2251(5) 0.9050(2) 0.65709(19) 0.0633(9) Uani d . 1 . . N
N2 0.2604(4) 0.6823(2) 0.31219(18) 0.0569(8) Uani d . 1 . . N
H2C 0.2591 0.6266 0.3266 0.068 Uiso calc R 1 B . H
N3 0.2910(4) 0.3499(2) 0.36153(18) 0.0564(8) Uani d . 1 . . N
N4 0.2387(4) 0.2537(2) 0.70447(18) 0.0594(8) Uani d . 1 . . N
H4C 0.2457 0.1929 0.6904 0.071 Uiso calc R 1 A 2 H
C1 0.7594(9) 0.9999(4) 0.8653(4) 0.141(2) Uani d U 1 . . C
H1A 0.8555 1.0434 0.8544 0.211 Uiso calc R 1 . . H
H1B 0.8082 0.9368 0.8609 0.211 Uiso calc R 1 . . H
H1C 0.7348 1.0202 0.9227 0.211 Uiso calc R 1 . . H
C2 0.5683(8) 0.9986(3) 0.7983(3) 0.0958(15) Uani d . 1 . . C
H2A 0.5217 1.0628 0.8023 0.115 Uiso calc R 1 . . H
H2B 0.5951 0.9796 0.7405 0.115 Uiso calc R 1 . . H
C3 0.4107(8) 0.9328(3) 0.8102(3) 0.0899(15) Uani d . 1 . . C
H3A 0.3917 0.9489 0.8696 0.108 Uiso calc R 1 . . H
H3B 0.4545 0.8680 0.8022 0.108 Uiso calc R 1 . . H
C4 0.2146(7) 0.9352(3) 0.7488(3) 0.0796(13) Uani d . 1 . . C
H4A 0.1183 0.8938 0.7635 0.096 Uiso calc R 1 . . H
H4B 0.1699 0.9998 0.7567 0.096 Uiso calc R 1 . . H
C5 0.2223(5) 0.8104(3) 0.6169(2) 0.0568(10) Uani d . 1 . . C
C6 0.2372(5) 0.8119(2) 0.5262(2) 0.0479(9) Uani d . 1 B . C
C7 0.2408(5) 0.7379(2) 0.4594(2) 0.0505(9) Uani d . 1 . . C
H7A 0.2338 0.6748 0.4676 0.061 Uiso calc R 1 B . H
C8 0.2551(5) 0.7598(2) 0.3785(2) 0.0494(9) Uani d . 1 B . C
C9 0.2647(5) 0.8548(3) 0.3670(2) 0.0625(11) Uani d . 1 . . C
H9A 0.2731 0.8686 0.3127 0.075 Uiso calc R 1 B . H
C10 0.2618(6) 0.9289(3) 0.4355(2) 0.0652(11) Uani d . 1 B . C
H10A 0.2688 0.9922 0.4277 0.078 Uiso calc R 1 . . H
C11 0.2482(5) 0.9068(2) 0.5154(2) 0.0541(9) Uani d . 1 . . C
C12 0.2405(6) 0.9670(3) 0.5997(3) 0.0627(10) Uani d . 1 B . C
C13 0.2672(6) 0.6844(3) 0.2283(2) 0.0631(10) Uani d D 1 B . C
C14 0.336(5) 0.5752(16) 0.1028(12) 0.089(10) Uani d PDU 0.23(2) B 1 C
H14A 0.4720 0.5575 0.1093 0.107 Uiso calc PR 0.23(2) B 1 H
H14B 0.3214 0.6308 0.0745 0.107 Uiso calc PR 0.23(2) B 1 H
C15 0.196(5) 0.492(3) 0.050(2) 0.102(10) Uani d PDU 0.23(2) B 1 C
H15A 0.2039 0.4849 -0.0105 0.153 Uiso calc PR 0.23(2) B 1 H
H15B 0.0634 0.5044 0.0558 0.153 Uiso calc PR 0.23(2) B 1 H
H15C 0.2329 0.4338 0.0708 0.153 Uiso calc PR 0.23(2) B 1 H
C14' 0.2600(18) 0.5866(4) 0.0916(3) 0.072(2) Uani d PDU 0.77(2) B 2 C
H14C 0.3558 0.6298 0.0786 0.087 Uiso calc PR 0.77(2) B 2 H
H14D 0.1291 0.6022 0.0649 0.087 Uiso calc PR 0.77(2) B 2 H
C15' 0.297(2) 0.4850(5) 0.0585(6) 0.091(3) Uani d PDU 0.77(2) B 2 C
H15D 0.2866 0.4759 -0.0034 0.137 Uiso calc PR 0.77(2) B 2 H
H15E 0.2006 0.4433 0.0718 0.137 Uiso calc PR 0.77(2) B 2 H
H15F 0.4262 0.4706 0.0859 0.137 Uiso calc PR 0.77(2) B 2 H
C16 -0.2171(9) 0.3378(5) 0.1388(4) 0.144(2) Uani d U 1 C 2 C
H16A -0.3198 0.3817 0.1427 0.216 Uiso calc R 1 C 2 H
H16B -0.2603 0.2768 0.1489 0.216 Uiso calc R 1 C 2 H
H16C -0.1868 0.3306 0.0818 0.216 Uiso calc R 1 C 2 H
C17 -0.0326(7) 0.3764(3) 0.2074(3) 0.0890(14) Uani d . 1 C 2 C
H17A 0.0078 0.4389 0.1978 0.107 Uiso calc R 1 C 2 H
H17B -0.0648 0.3844 0.2647 0.107 Uiso calc R 1 C 2 H
C18 0.1357(7) 0.3124(3) 0.2052(3) 0.0805(13) Uani d . 1 C 2 C
H18A 0.1677 0.3050 0.1479 0.097 Uiso calc R 1 C 2 H
H18B 0.0938 0.2498 0.2139 0.097 Uiso calc R 1 C 2 H
C19 0.3203(6) 0.3477(3) 0.2728(2) 0.0711(12) Uani d . 1 C 2 C
H19A 0.4260 0.3062 0.2627 0.085 Uiso calc R 1 C 2 H
H19B 0.3599 0.4115 0.2662 0.085 Uiso calc R 1 C 2 H
C20 0.2861(5) 0.2690(3) 0.3999(2) 0.0550(9) Uani d . 1 C 2 C
C21 0.2629(5) 0.3043(2) 0.4906(2) 0.0468(9) Uani d . 1 C 2 C
C22 0.2584(5) 0.2547(2) 0.5569(2) 0.0500(9) Uani d . 1 C 2 C
H22A 0.2670 0.1886 0.5486 0.060 Uiso calc R 1 C 2 H
C23 0.2406(5) 0.3068(2) 0.6378(2) 0.0492(9) Uani d . 1 C 2 C
C24 0.2264(5) 0.4055(2) 0.6486(2) 0.0571(10) Uani d . 1 C 2 C
H24A 0.2129 0.4393 0.7023 0.069 Uiso calc R 1 C 2 H
C25 0.2320(5) 0.4540(2) 0.5804(2) 0.0585(10) Uani d . 1 C 2 C
H25A 0.2235 0.5201 0.5879 0.070 Uiso calc R 1 C 2 H
C26 0.2503(5) 0.4026(2) 0.5012(2) 0.0512(9) Uani d . 1 C 2 C
C27 0.2696(5) 0.4326(3) 0.4189(2) 0.0567(10) Uani d . 1 C 2 C
C28 0.2273(6) 0.2862(3) 0.7881(2) 0.0635(10) Uani d D 1 C 2 C
C29 0.1836(18) 0.2220(11) 0.9163(6) 0.085(5) Uani d PDU 0.528(18) C 1 C
H29A 0.0765 0.1777 0.9176 0.102 Uiso calc PR 0.528(18) C 1 H
H29B 0.1504 0.2868 0.9363 0.102 Uiso calc PR 0.528(18) C 1 H
C30 0.381(2) 0.1972(14) 0.9700(8) 0.123(5) Uani d PDU 0.528(18) C 1 C
H30A 0.3736 0.2049 1.0303 0.185 Uiso calc PR 0.528(18) C 1 H
H30B 0.4855 0.2390 0.9633 0.185 Uiso calc PR 0.528(18) C 1 H
H30C 0.4076 0.1321 0.9496 0.185 Uiso calc PR 0.528(18) C 1 H
C29' 0.254(3) 0.2426(8) 0.9266(5) 0.072(4) Uani d PDU 0.472(18) C 2 C
H29C 0.1383 0.2749 0.9395 0.087 Uiso calc PR 0.472(18) C 2 H
H29D 0.3687 0.2861 0.9495 0.087 Uiso calc PR 0.472(18) C 2 H
C30' 0.276(3) 0.1531(8) 0.9663(8) 0.099(5) Uani d PDU 0.472(18) C 2 C
H30D 0.2793 0.1691 1.0276 0.148 Uiso calc PR 0.472(18) C 2 H
H30E 0.3968 0.1249 0.9572 0.148 Uiso calc PR 0.472(18) C 2 H
H30F 0.1670 0.1085 0.9393 0.148 Uiso calc PR 0.472(18) C 2 H

loop_
_atom_site_aniso_label
_atom_site_aniso_U_11
_atom_site_aniso_U_22
_atom_site_aniso_U_33
_atom_site_aniso_U_12
_atom_site_aniso_U_13
_atom_site_aniso_U_23
O1 0.112(2) 0.0555(16) 0.0669(18) -0.0036(15) 0.0308(16) 0.0200(14)
O2 0.129(3) 0.0428(16) 0.087(2) 0.0120(16) 0.0293(18) 0.0103(14)
O3 0.140(3) 0.0706(19) 0.0563(17) -0.0100(18) 0.0121(17) 0.0207(15)
O4 0.093(2) 0.0732(19) 0.0501(16) 0.0037(15) 0.0216(14) 0.0082(14)
O5 0.109(2) 0.0485(16) 0.0622(17) 0.0231(14) 0.0222(15) 0.0050(13)
O6 0.107(2) 0.0474(16) 0.0833(19) 0.0077(14) 0.0313(16) 0.0212(14)
O7 0.114(2) 0.0688(19) 0.0608(18) 0.0134(16) 0.0187(16) -0.0005(15)
O8 0.127(3) 0.0767(19) 0.0534(17) 0.0236(17) 0.0289(17) 0.0169(15)
N1 0.087(2) 0.0477(19) 0.061(2) 0.0043(16) 0.0295(18) 0.0095(16)
N2 0.071(2) 0.0537(18) 0.0481(19) -0.0008(15) 0.0146(16) 0.0138(15)
N3 0.069(2) 0.0499(18) 0.0546(19) 0.0116(15) 0.0197(16) 0.0126(15)
N4 0.080(2) 0.0517(18) 0.0458(19) 0.0110(16) 0.0107(16) 0.0067(15)
C1 0.128(5) 0.140(5) 0.147(5) 0.012(4) 0.013(4) 0.021(4)
C2 0.122(4) 0.081(3) 0.090(3) -0.007(3) 0.037(3) 0.013(3)
C3 0.141(5) 0.071(3) 0.062(3) -0.001(3) 0.033(3) 0.010(2)
C4 0.119(4) 0.062(3) 0.069(3) 0.010(2) 0.048(3) 0.010(2)
C5 0.063(3) 0.050(2) 0.062(2) 0.0004(18) 0.019(2) 0.015(2)
C6 0.050(2) 0.041(2) 0.054(2) 0.0016(16) 0.0102(17) 0.0116(17)
C7 0.049(2) 0.043(2) 0.061(2) 0.0022(16) 0.0084(18) 0.0152(18)
C8 0.048(2) 0.051(2) 0.048(2) 0.0013(16) 0.0046(17) 0.0128(18)
C9 0.077(3) 0.059(2) 0.054(2) -0.005(2) 0.010(2) 0.020(2)
C10 0.083(3) 0.049(2) 0.065(3) 0.0005(19) 0.009(2) 0.022(2)
C11 0.060(3) 0.045(2) 0.057(2) 0.0045(17) 0.0098(19) 0.0112(18)
C12 0.071(3) 0.050(2) 0.070(3) 0.006(2) 0.018(2) 0.014(2)
C13 0.068(3) 0.063(3) 0.056(3) -0.006(2) 0.003(2) 0.012(2)
C14 0.092(13) 0.096(12) 0.078(12) -0.001(9) 0.007(8) 0.025(8)
C15 0.106(14) 0.105(13) 0.092(12) 0.010(9) 0.018(9) 0.014(9)
C14' 0.082(5) 0.084(4) 0.050(4) 0.001(4) 0.010(3) 0.011(3)
C15' 0.109(7) 0.097(5) 0.071(4) 0.019(5) 0.036(5) 0.004(3)
C16 0.130(5) 0.183(5) 0.121(4) -0.010(4) -0.010(4) 0.074(4)
C17 0.102(4) 0.095(3) 0.080(3) 0.009(3) 0.023(3) 0.039(3)
C18 0.123(4) 0.067(3) 0.059(3) 0.011(3) 0.029(3) 0.019(2)
C19 0.084(3) 0.073(3) 0.066(3) 0.017(2) 0.032(2) 0.019(2)
C20 0.057(3) 0.051(2) 0.058(2) 0.0140(18) 0.0106(19) 0.011(2)
C21 0.046(2) 0.044(2) 0.049(2) 0.0096(16) 0.0065(17) 0.0060(17)
C22 0.055(2) 0.0401(18) 0.051(2) 0.0089(16) 0.0022(18) 0.0044(17)
C23 0.048(2) 0.047(2) 0.051(2) 0.0073(16) 0.0044(17) 0.0082(18)
C24 0.065(3) 0.051(2) 0.052(2) 0.0103(18) 0.0106(19) -0.0006(18)
C25 0.069(3) 0.0368(19) 0.067(3) 0.0105(17) 0.012(2) 0.0035(19)
C26 0.050(2) 0.044(2) 0.060(2) 0.0067(16) 0.0114(18) 0.0081(18)
C27 0.059(3) 0.046(2) 0.067(3) 0.0092(18) 0.015(2) 0.012(2)
C28 0.069(3) 0.067(3) 0.055(3) 0.016(2) 0.010(2) 0.012(2)
C29 0.094(8) 0.087(7) 0.067(6) -0.001(6) 0.013(5) -0.002(5)
C30 0.132(9) 0.146(9) 0.089(7) 0.002(7) 0.019(6) 0.020(6)
C29' 0.081(8) 0.088(7) 0.050(6) 0.011(6) 0.014(5) 0.017(5)
C30' 0.134(10) 0.097(7) 0.071(6) 0.000(6) 0.028(6) 0.023(6)

loop_
_atom_type_symbol
_atom_type_description
_atom_type_scat_dispersion_real
_atom_type_scat_dispersion_imag
_atom_type_scat_source
C C 0.0033 0.0016 'International Tables Vol C Tables 4.2.6.8 and 6.1.1.4'
H H 0.0000 0.0000 'International Tables Vol C Tables 4.2.6.8 and 6.1.1.4'
N N 0.0061 0.0033 'International Tables Vol C Tables 4.2.6.8 and 6.1.1.4'
O O 0.0106 0.0060 'International Tables Vol C Tables 4.2.6.8 and 6.1.1.4'

loop_
_geom_angle_atom_site_label_1
_geom_angle_atom_site_label_2
_geom_angle_atom_site_label_3
_geom_angle
_geom_angle_publ_flag
C13 O4 C14 122.0(10) y
C13 O4 C14' 113.8(4) ?
C14 O4 C14' 22.0(13) ?
C28 O8 C29 120.5(6) y
C28 O8 C29' 111.8(5) ?
C29 O8 C29' 21.1(8) ?
C5 N1 C12 111.4(3) y
C5 N1 C4 124.1(3) ?
C12 N1 C4 124.5(3) ?
C13 N2 C8 127.7(3) y
C13 N2 H2C 116.2 ?
C8 N2 H2C 116.2 ?
C27 N3 C20 111.5(3) y
C27 N3 C19 124.6(3) ?
C20 N3 C19 123.8(3) ?
C28 N4 C23 128.0(3) y
C28 N4 H4C 116.0 ?
C23 N4 H4C 116.0 ?
C2 C1 H1A 109.5 ?
C2 C1 H1B 109.5 ?
H1A C1 H1B 109.5 ?
C2 C1 H1C 109.5 ?
H1A C1 H1C 109.5 ?
H1B C1 H1C 109.5 ?
C3 C2 C1 113.2(4) ?
C3 C2 H2A 108.9 ?
C1 C2 H2A 108.9 ?
C3 C2 H2B 108.9 ?
C1 C2 H2B 108.9 ?
H2A C2 H2B 107.8 ?
C2 C3 C4 114.4(4) ?
C2 C3 H3A 108.7 ?
C4 C3 H3A 108.7 ?
C2 C3 H3B 108.7 ?
C4 C3 H3B 108.7 ?
H3A C3 H3B 107.6 ?
N1 C4 C3 112.8(3) ?
N1 C4 H4A 109.0 ?
C3 C4 H4A 109.0 ?
N1 C4 H4B 109.0 ?
C3 C4 H4B 109.0 ?
H4A C4 H4B 107.8 ?
O1 C5 N1 124.4(3) ?
O1 C5 C6 129.1(3) y
N1 C5 C6 106.5(3) ?
C7 C6 C11 121.9(3) ?
C7 C6 C5 130.1(3) ?
C11 C6 C5 108.0(3) ?
C6 C7 C8 118.2(3) ?
C6 C7 H7A 120.9 ?
C8 C7 H7A 120.9 ?
C9 C8 C7 120.3(3) ?
C9 C8 N2 123.4(3) ?
C7 C8 N2 116.4(3) ?
C10 C9 C8 120.8(3) ?
C10 C9 H9A 119.6 ?
C8 C9 H9A 119.6 ?
C11 C10 C9 118.7(3) ?
C11 C10 H10A 120.7 ?
C9 C10 H10A 120.7 ?
C10 C11 C6 120.1(3) ?
C10 C11 C12 132.3(3) ?
C6 C11 C12 107.6(3) ?
O2 C12 N1 124.6(4) ?
O2 C12 C11 128.9(4) ?
N1 C12 C11 106.5(3) ?
O3 C13 O4 123.5(3) ?
O3 C13 N2 127.5(4) ?
O4 C13 N2 109.1(3) ?
O4 C14 C15 105(2) ?
O4 C14 H14A 110.7 ?
C15 C14 H14A 110.7 ?
O4 C14 H14B 110.7 ?
C15 C14 H14B 110.7 ?
H14A C14 H14B 108.8 ?
C14 C15 H15A 109.5 ?
C14 C15 H15B 109.5 ?
H15A C15 H15B 109.5 ?
C14 C15 H15C 109.5 ?
H15A C15 H15C 109.5 ?
H15B C15 H15C 109.5 ?
O4 C14' C15' 106.0(6) ?
O4 C14' H14C 110.5 ?
C15' C14' H14C 110.5 ?
O4 C14' H14D 110.5 ?
C15' C14' H14D 110.5 ?
H14C C14' H14D 108.7 ?
C14' C15' H15D 109.5 ?
C14' C15' H15E 109.5 ?
H15D C15' H15E 109.5 ?
C14' C15' H15F 109.5 ?
H15D C15' H15F 109.5 ?
H15E C15' H15F 109.5 ?
C17 C16 H16A 109.5 ?
C17 C16 H16B 109.5 ?
H16A C16 H16B 109.5 ?
C17 C16 H16C 109.5 ?
H16A C16 H16C 109.5 ?
H16B C16 H16C 109.5 ?
C18 C17 C16 112.9(4) ?
C18 C17 H17A 109.0 ?
C16 C17 H17A 109.0 ?
C18 C17 H17B 109.0 ?
C16 C17 H17B 109.0 ?
H17A C17 H17B 107.8 ?
C17 C18 C19 114.5(4) ?
C17 C18 H18A 108.6 ?
C19 C18 H18A 108.6 ?
C17 C18 H18B 108.6 ?
C19 C18 H18B 108.6 ?
H18A C18 H18B 107.6 ?
N3 C19 C18 112.2(3) ?
N3 C19 H19A 109.2 ?
C18 C19 H19A 109.2 ?
N3 C19 H19B 109.2 ?
C18 C19 H19B 109.2 ?
H19A C19 H19B 107.9 ?
O5 C20 N3 125.1(3) ?
O5 C20 C21 129.1(3) y
N3 C20 C21 105.8(3) ?
C22 C21 C26 122.3(3) ?
C22 C21 C20 129.6(3) ?
C26 C21 C20 108.1(3) ?
C21 C22 C23 117.7(3) ?
C21 C22 H22A 121.1 ?
C23 C22 H22A 121.1 ?
C24 C23 N4 123.6(3) ?
C24 C23 C22 120.2(3) ?
N4 C23 C22 116.2(3) ?
C25 C24 C23 120.9(3) ?
C25 C24 H24A 119.6 ?
C23 C24 H24A 119.6 ?
C26 C25 C24 118.7(3) ?
C26 C25 H25A 120.7 ?
C24 C25 H25A 120.7 ?
C25 C26 C21 120.2(3) ?
C25 C26 C27 131.8(3) ?
C21 C26 C27 107.9(3) ?
O6 C27 N3 124.3(3) ?
O6 C27 C26 129.1(3) ?
N3 C27 C26 106.6(3) ?
O7 C28 O8 123.7(3) ?
O7 C28 N4 127.7(3) ?
O8 C28 N4 108.5(3) ?
O8 C29 C30 100.2(8) ?
O8 C29 H29A 111.7 ?
C30 C29 H29A 111.7 ?
O8 C29 H29B 111.7 ?
C30 C29 H29B 111.7 ?
H29A C29 H29B 109.5 ?
C29 C30 H30A 109.5 ?
C29 C30 H30B 109.5 ?
H30A C30 H30B 109.5 ?
C29 C30 H30C 109.5 ?
H30A C30 H30C 109.5 ?
H30B C30 H30C 109.5 ?
O8 C29' C30' 106.4(8) ?
O8 C29' H29C 110.4 ?
C30' C29' H29C 110.4 ?
O8 C29' H29D 110.4 ?
C30' C29' H29D 110.4 ?
H29C C29' H29D 108.6 ?
C29' C30' H30D 109.5 ?
C29' C30' H30E 109.5 ?
H30D C30' H30E 109.5 ?
C29' C30' H30F 109.5 ?
H30D C30' H30F 109.5 ?
H30E C30' H30F 109.5 ?

loop_
_geom_bond_atom_site_label_1
_geom_bond_atom_site_label_2
_geom_bond_site_symmetry_2
_geom_bond_distance
_geom_bond_publ_flag
O1 C5 . 1.220(4) y
O2 C12 . 1.214(4) ?
O3 C13 . 1.202(4) ?
O4 C13 . 1.346(4) y
O4 C14 . 1.453(9) ?
O4 C14' . 1.479(5) ?
O5 C20 . 1.211(4) y
O6 C27 . 1.220(4) ?
O7 C28 . 1.201(4) ?
O8 C28 . 1.349(4) y
O8 C29 . 1.459(7) ?
O8 C29' . 1.502(7) ?
N1 C5 . 1.386(4) y
N1 C12 . 1.389(4) ?
N1 C4 . 1.467(5) ?
N2 C13 . 1.350(4) y
N2 C8 . 1.398(4) ?
N2 H2C . 0.8600 ?
N3 C27 . 1.392(4) y
N3 C20 . 1.392(4) ?
N3 C19 . 1.462(4) ?
N4 C28 . 1.352(4) y
N4 C23 . 1.402(4) ?
N4 H4C . 0.8600 ?
C1 C2 . 1.526(7) ?
C1 H1A . 0.9600 ?
C1 H1B . 0.9600 ?
C1 H1C . 0.9600 ?
C2 C3 . 1.485(6) ?
C2 H2A . 0.9700 ?
C2 H2B . 0.9700 ?
C3 C4 . 1.515(6) ?
C3 H3A . 0.9700 ?
C3 H3B . 0.9700 ?
C4 H4A . 0.9700 ?
C4 H4B . 0.9700 ?
C5 C6 . 1.471(5) ?
C6 C7 . 1.368(4) ?
C6 C11 . 1.391(4) ?
C7 C8 . 1.396(4) ?
C7 H7A . 0.9300 ?
C8 C9 . 1.393(5) ?
C9 C10 . 1.386(5) ?
C9 H9A . 0.9300 ?
C10 C11 . 1.381(5) ?
C10 H10A . 0.9300 ?
C11 C12 . 1.475(5) ?
C14 C15 . 1.535(10) ?
C14 H14A . 0.9700 ?
C14 H14B . 0.9700 ?
C15 H15A . 0.9600 ?
C15 H15B . 0.9600 ?
C15 H15C . 0.9600 ?
C14' C15' . 1.497(7) ?
C14' H14C . 0.9700 ?
C14' H14D . 0.9700 ?
C15' H15D . 0.9600 ?
C15' H15E . 0.9600 ?
C15' H15F . 0.9600 ?
C16 C17 . 1.533(6) ?
C16 H16A . 0.9600 ?
C16 H16B . 0.9600 ?
C16 H16C . 0.9600 ?
C17 C18 . 1.496(6) ?
C17 H17A . 0.9700 ?
C17 H17B . 0.9700 ?
C18 C19 . 1.515(6) ?
C18 H18A . 0.9700 ?
C18 H18B . 0.9700 ?
C19 H19A . 0.9700 ?
C19 H19B . 0.9700 ?
C20 C21 . 1.488(5) ?
C21 C22 . 1.368(4) ?
C21 C26 . 1.385(4) ?
C22 C23 . 1.403(4) ?
C22 H22A . 0.9300 ?
C23 C24 . 1.392(4) ?
C24 C25 . 1.388(5) ?
C24 H24A . 0.9300 ?
C25 C26 . 1.376(5) ?
C25 H25A . 0.9300 ?
C26 C27 . 1.473(5) ?
C29 C30 . 1.546(9) ?
C29 H29A . 0.9700 ?
C29 H29B . 0.9700 ?
C30 H30A . 0.9600 ?
C30 H30B . 0.9600 ?
C30 H30C . 0.9600 ?
C29' C30' . 1.509(9) ?
C29' H29C . 0.9700 ?
C29' H29D . 0.9700 ?
C30' H30D . 0.9600 ?
C30' H30E . 0.9600 ?
C30' H30F . 0.9600 ?

loop_
_geom_torsion_atom_site_label_1
_geom_torsion_atom_site_label_2
_geom_torsion_atom_site_label_3
_geom_torsion_atom_site_label_4
_geom_torsion
C1 C2 C3 C4 175.8(4)
C5 N1 C4 C3 79.9(5)
C12 N1 C4 C3 -99.6(4)
C2 C3 C4 N1 62.6(5)
C12 N1 C5 O1 -179.2(4)
C4 N1 C5 O1 1.2(6)
C12 N1 C5 C6 0.0(4)
C4 N1 C5 C6 -179.5(3)
O1 C5 C6 C7 -0.8(7)
N1 C5 C6 C7 -180.0(3)
O1 C5 C6 C11 179.2(4)
N1 C5 C6 C11 -0.1(4)
C11 C6 C7 C8 -0.2(5)
C5 C6 C7 C8 179.7(3)
C6 C7 C8 C9 -0.3(5)
C6 C7 C8 N2 179.4(3)
C13 N2 C8 C9 -2.8(6)
C13 N2 C8 C7 177.6(3)
C7 C8 C9 C10 0.6(5)
N2 C8 C9 C10 -179.0(3)
C8 C9 C10 C11 -0.3(6)
C9 C10 C11 C6 -0.1(6)
C9 C10 C11 C12 -179.6(4)
C7 C6 C11 C10 0.4(5)
C5 C6 C11 C10 -179.5(3)
C7 C6 C11 C12 180.0(3)
C5 C6 C11 C12 0.0(4)
C5 N1 C12 O2 179.6(4)
C4 N1 C12 O2 -0.8(6)
C5 N1 C12 C11 0.0(4)
C4 N1 C12 C11 179.6(4)
C10 C11 C12 O2 -0.2(7)
C6 C11 C12 O2 -179.6(4)
C10 C11 C12 N1 179.4(4)
C6 C11 C12 N1 0.0(4)
C14 O4 C13 O3 16.0(17)
C14' O4 C13 O3 -7.1(7)
C14 O4 C13 N2 -164.8(16)
C14' O4 C13 N2 172.1(6)
C8 N2 C13 O3 -3.6(7)
C8 N2 C13 O4 177.3(3)
C13 O4 C14 C15 -138(2)
C14' O4 C14 C15 -64(3)
C13 O4 C14' C15' 174.6(9)
C14 O4 C14' C15' 57(3)
C16 C17 C18 C19 -179.4(4)
C27 N3 C19 C18 -104.9(4)
C20 N3 C19 C18 76.9(4)
C17 C18 C19 N3 65.3(4)
C27 N3 C20 O5 179.8(3)
C19 N3 C20 O5 -1.7(6)
C27 N3 C20 C21 -1.0(4)
C19 N3 C20 C21 177.4(3)
O5 C20 C21 C22 2.2(6)
N3 C20 C21 C22 -176.9(3)
O5 C20 C21 C26 -179.5(4)
N3 C20 C21 C26 1.4(4)
C26 C21 C22 C23 0.0(5)
C20 C21 C22 C23 178.1(3)
C28 N4 C23 C24 -1.3(6)
C28 N4 C23 C22 178.5(3)
C21 C22 C23 C24 0.5(5)
C21 C22 C23 N4 -179.3(3)
N4 C23 C24 C25 179.1(3)
C22 C23 C24 C25 -0.8(5)
C23 C24 C25 C26 0.5(5)
C24 C25 C26 C21 0.0(5)
C24 C25 C26 C27 -176.8(4)
C22 C21 C26 C25 -0.2(5)
C20 C21 C26 C25 -178.7(3)
C22 C21 C26 C27 177.2(3)
C20 C21 C26 C27 -1.3(4)
C20 N3 C27 O6 -179.6(3)
C19 N3 C27 O6 1.9(6)
C20 N3 C27 C26 0.3(4)
C19 N3 C27 C26 -178.1(3)
C25 C26 C27 O6 -2.4(7)
C21 C26 C27 O6 -179.5(4)
C25 C26 C27 N3 177.7(4)
C21 C26 C27 N3 0.6(4)
C29 O8 C28 O7 11.5(8)
C29' O8 C28 O7 -10.0(10)
C29 O8 C28 N4 -168.1(7)
C29' O8 C28 N4 170.5(9)
C23 N4 C28 O7 1.0(7)
C23 N4 C28 O8 -179.5(3)
C28 O8 C29 C30 -118.3(12)
C29' O8 C29 C30 -47.6(18)
C28 O8 C29' C30' -174.7(14)
C29 O8 C29' C30' 66(2)
